data_2237439
loop_
_publ_author_name
'Tiritiris, Ioannis'

_publ_section_title
;
 <i>N</i>,<i>N</i>,<i>N</i>',<i>N</i>',<i>N</i>''-Pentamethyl-<i>N</i>''-[3-(trimethylazaniumyl)propyl]guanidinium
 bis(tetraphenylborate)
;
_journal_coeditor_code ZL2530
_journal_issue 2
_journal_name_full 'Acta Crystallographica Section E'
_journal_page_first o292
_journal_paper_doi 10.1107/S1600536813001992
_journal_volume 69
_journal_year 2013
_chemical_formula_iupac 'C12 H30 N4 +, 2C24 H20 B -'
_chemical_formula_moiety 'C12 H30 N4 +, 2C24 H20 B -'
_chemical_formula_sum 'C60 H70 B2 N4'
_chemical_formula_weight 868.82
_chemical_melting_point 502
_chemical_name_systematic
'<i>N</i>,<i>N</i>,<i>N</i>',<i>N</i>',<i>N</i>''-Pentamethyl-<i>N</i>''-[3-(trimethylazaniumyl)propyl]guanidinium bis(tetraphenylborate)'
_space_group_IT_number 14
_symmetry_cell_setting monoclinic
_symmetry_space_group_name_Hall '-P 2ybc'
_symmetry_space_group_name_H-M 'P 1 21/c 1'
_atom_sites_solution_hydrogens difmap
_atom_sites_solution_primary direct
_atom_sites_solution_secondary difmap
_audit_creation_method SHELXL97
_cell_angle_alpha 90.00
_cell_angle_beta 98.0450(10)
_cell_angle_gamma 90.00
_cell_formula_units_Z 4
_cell_length_a 17.7622(4)
_cell_length_b 16.1667(3)
_cell_length_c 17.3787(4)
_cell_measurement_reflns_used 11929
_cell_measurement_temperature 100(2)
_cell_measurement_theta_max 28.28
_cell_measurement_theta_min 0.41
_cell_volume 4941.29(18)
_computing_cell_refinement 'SCALEPACK (Otwinowski & Minor, 1997)'
_computing_data_collection 'COLLECT (Hooft, 2004)'
_computing_data_reduction 'SCALEPACK (Otwinowski & Minor, 1997)'
_computing_molecular_graphics 'DIAMOND (Brandenburg & Putz, 2005)'
_computing_publication_material 'SHELXL97 (Sheldrick, 2008)'
_computing_structure_refinement 'SHELXL97 (Sheldrick, 2008)'
_computing_structure_solution 'SHELXS97 (Sheldrick, 2008)'
_diffrn_ambient_temperature 100(2)
_diffrn_measured_fraction_theta_full 0.985
_diffrn_measured_fraction_theta_max 0.985
_diffrn_measurement_device_type 'Bruker--Nonius KappaCCD'
_diffrn_measurement_method '\f scans, and \w scans'
_diffrn_radiation_monochromator graphite
_diffrn_radiation_source 'sealed tube'
_diffrn_radiation_type MoK\a
_diffrn_radiation_wavelength 0.71073
_diffrn_reflns_av_R_equivalents 0.0381
_diffrn_reflns_av_sigmaI/netI 0.0500
_diffrn_reflns_limit_h_max 23
_diffrn_reflns_limit_h_min -23
_diffrn_reflns_limit_k_max 21
_diffrn_reflns_limit_k_min -21
_diffrn_reflns_limit_l_max 23
_diffrn_reflns_limit_l_min -23
_diffrn_reflns_number 22713
_diffrn_reflns_theta_full 28.26
_diffrn_reflns_theta_max 28.26
_diffrn_reflns_theta_min 1.16
_diffrn_standards_interval_count 0
_diffrn_standards_interval_time 0
_diffrn_standards_number 0
_exptl_absorpt_coefficient_mu 0.067
_exptl_absorpt_correction_type none
_exptl_crystal_colour colorless
_exptl_crystal_density_diffrn 1.168
_exptl_crystal_density_method 'not measured'
_exptl_crystal_description polyhedral
_exptl_crystal_F_000 1872
_exptl_crystal_size_max 0.27
_exptl_crystal_size_mid 0.25
_exptl_crystal_size_min 0.20
_refine_diff_density_max 0.305
_refine_diff_density_min -0.268
_refine_ls_extinction_method none
_refine_ls_goodness_of_fit_ref 1.018
_refine_ls_hydrogen_treatment constr
_refine_ls_matrix_type full
_refine_ls_number_parameters 603
_refine_ls_number_reflns 12056
_refine_ls_number_restraints 0
_refine_ls_restrained_S_all 1.018
_refine_ls_R_factor_all 0.0727
_refine_ls_R_factor_gt 0.0445
_refine_ls_shift/su_max 0.000
_refine_ls_shift/su_mean 0.000
_refine_ls_structure_factor_coef Fsqd
_refine_ls_weighting_details 'calc w=1/[\s^2^(Fo^2^)+(0.0389P)^2^+2.0808P] where P=(Fo^2^+2Fc^2^)/3'
_refine_ls_weighting_scheme calc
_refine_ls_wR_factor_gt 0.0947
_refine_ls_wR_factor_ref 0.1078
_reflns_number_gt 8821
_reflns_number_total 12056
_reflns_threshold_expression I>2\s(I)
_cod_data_source_file zl2530.cif
_cod_data_source_block I
_cod_original_sg_symbol_H-M 'P 21/c'
_cod_database_code 2237439
_cod_database_fobs_code 2237439

loop_
_symmetry_equiv_pos_as_xyz
'x, y, z'
'-x, y+1/2, -z+1/2'
'-x, -y, -z'
'x, -y-1/2, z-1/2'

loop_
_atom_site_type_symbol
_atom_site_label
_atom_site_fract_x
_atom_site_fract_y
_atom_site_fract_z
_atom_site_U_iso_or_equiv
_atom_site_adp_type
_atom_site_calc_flag
_atom_site_refinement_flags
_atom_site_occupancy
_atom_site_symmetry_multiplicity
N N1 0.72188(6) 0.33127(7) 0.03324(6) 0.0155(2) Uani d . 1 1
N N2 0.82034(6) 0.28130(7) 0.12425(6) 0.0163(2) Uani d . 1 1
N N3 0.81518(6) 0.42077(7) 0.09366(6) 0.0152(2) Uani d . 1 1
N N4 0.73663(6) 0.66166(7) 0.24912(6) 0.0134(2) Uani d . 1 1
C C1 0.78526(7) 0.34387(8) 0.08336(7) 0.0136(2) Uani d . 1 1
C C2 0.70205(8) 0.38292(9) -0.03593(8) 0.0205(3) Uani d . 1 1
H H2A 0.6572 0.4163 -0.0300 0.031 Uiso calc R 1 1
H H2B 0.6909 0.3475 -0.0819 0.031 Uiso calc R 1 1
H H2C 0.7448 0.4195 -0.0422 0.031 Uiso calc R 1 1
C C3 0.66849(8) 0.26374(9) 0.04174(9) 0.0216(3) Uani d . 1 1
H H3A 0.6774 0.2183 0.0068 0.032 Uiso calc R 1 1
H H3B 0.6162 0.2839 0.0285 0.032 Uiso calc R 1 1
H H3C 0.6762 0.2439 0.0956 0.032 Uiso calc R 1 1
C C4 0.82067(8) 0.19610(9) 0.09563(9) 0.0211(3) Uani d . 1 1
H H4A 0.7872 0.1620 0.1229 0.032 Uiso calc R 1 1
H H4B 0.8725 0.1741 0.1051 0.032 Uiso calc R 1 1
H H4C 0.8025 0.1952 0.0397 0.032 Uiso calc R 1 1
C C5 0.86344(8) 0.29427(10) 0.20146(8) 0.0231(3) Uani d . 1 1
H H5A 0.9179 0.2887 0.1986 0.035 Uiso calc R 1 1
H H5B 0.8482 0.2530 0.2376 0.035 Uiso calc R 1 1
H H5C 0.8531 0.3498 0.2199 0.035 Uiso calc R 1 1
C C6 0.89702(7) 0.43361(9) 0.09621(9) 0.0208(3) Uani d . 1 1
H H6A 0.9211 0.3816 0.0838 0.031 Uiso calc R 1 1
H H6B 0.9188 0.4518 0.1484 0.031 Uiso calc R 1 1
H H6C 0.9060 0.4759 0.0582 0.031 Uiso calc R 1 1
C C7 0.76724(7) 0.49447(8) 0.09672(7) 0.0156(3) Uani d . 1 1
H H7A 0.7133 0.4773 0.0920 0.019 Uiso calc R 1 1
H H7B 0.7731 0.5309 0.0521 0.019 Uiso calc R 1 1
C C8 0.78810(7) 0.54320(8) 0.17278(7) 0.0153(3) Uani d . 1 1
H H8A 0.7989 0.5045 0.2171 0.018 Uiso calc R 1 1
H H8B 0.8341 0.5771 0.1700 0.018 Uiso calc R 1 1
C C9 0.72114(7) 0.59887(8) 0.18394(7) 0.0146(2) Uani d . 1 1
H H9A 0.7050 0.6289 0.1348 0.017 Uiso calc R 1 1
H H9B 0.6781 0.5635 0.1942 0.017 Uiso calc R 1 1
C C10 0.78839(8) 0.72864(8) 0.22812(8) 0.0183(3) Uani d . 1 1
H H10A 0.7986 0.7678 0.2714 0.027 Uiso calc R 1 1
H H10B 0.7641 0.7578 0.1817 0.027 Uiso calc R 1 1
H H10C 0.8364 0.7042 0.2175 0.027 Uiso calc R 1 1
C C11 0.66238(7) 0.70012(9) 0.26196(8) 0.0183(3) Uani d . 1 1
H H11A 0.6719 0.7443 0.3008 0.027 Uiso calc R 1 1
H H11B 0.6297 0.6579 0.2806 0.027 Uiso calc R 1 1
H H11C 0.6371 0.7233 0.2129 0.027 Uiso calc R 1 1
C C12 0.77035(8) 0.62061(9) 0.32345(7) 0.0176(3) Uani d . 1 1
H H12A 0.8213 0.6001 0.3183 0.026 Uiso calc R 1 1
H H12B 0.7380 0.5742 0.3346 0.026 Uiso calc R 1 1
H H12C 0.7738 0.6607 0.3661 0.026 Uiso calc R 1 1
B B1 0.92120(8) 0.77122(9) 0.01258(8) 0.0130(3) Uani d . 1 1
C C13 0.84884(7) 0.70967(8) -0.01978(7) 0.0139(2) Uani d . 1 1
C C14 0.85773(8) 0.64051(9) -0.06727(8) 0.0197(3) Uani d . 1 1
H H14A 0.9076 0.6256 -0.0759 0.024 Uiso calc R 1 1
C C15 0.79684(9) 0.59327(9) -0.10199(8) 0.0230(3) Uani d . 1 1
H H15A 0.8058 0.5482 -0.1347 0.028 Uiso calc R 1 1
C C16 0.72308(9) 0.61134(9) -0.08931(8) 0.0222(3) Uani d . 1 1
H H16A 0.6812 0.5800 -0.1138 0.027 Uiso calc R 1 1
C C17 0.71217(8) 0.67606(9) -0.04010(8) 0.0211(3) Uani d . 1 1
H H17A 0.6624 0.6884 -0.0292 0.025 Uiso calc R 1 1
C C18 0.77377(8) 0.72337(9) -0.00630(8) 0.0172(3) Uani d . 1 1
H H18A 0.7644 0.7671 0.0276 0.021 Uiso calc R 1 1
C C19 0.90010(7) 0.83216(8) 0.08230(7) 0.0131(2) Uani d . 1 1
C C20 0.84233(7) 0.89228(8) 0.06892(7) 0.0148(2) Uani d . 1 1
H H20A 0.8138 0.8959 0.0186 0.018 Uiso calc R 1 1
C C21 0.82520(7) 0.94659(8) 0.12597(8) 0.0170(3) Uani d . 1 1
H H21A 0.7862 0.9867 0.1139 0.020 Uiso calc R 1 1
C C22 0.86491(8) 0.94244(9) 0.20072(8) 0.0180(3) Uani d . 1 1
H H22A 0.8529 0.9788 0.2402 0.022 Uiso calc R 1 1
C C23 0.92215(8) 0.88448(9) 0.21657(8) 0.0179(3) Uani d . 1 1
H H23A 0.9499 0.8810 0.2673 0.021 Uiso calc R 1 1
C C24 0.93943(7) 0.83101(8) 0.15836(7) 0.0157(3) Uani d . 1 1
H H24A 0.9795 0.7922 0.1707 0.019 Uiso calc R 1 1
C C25 0.99644(7) 0.71673(8) 0.04716(7) 0.0144(2) Uani d . 1 1
C C26 0.99181(8) 0.63813(9) 0.08039(8) 0.0189(3) Uani d . 1 1
H H26A 0.9434 0.6125 0.0778 0.023 Uiso calc R 1 1
C C27 1.05539(8) 0.59606(9) 0.11711(8) 0.0212(3) Uani d . 1 1
H H27A 1.0499 0.5426 0.1383 0.025 Uiso calc R 1 1
C C28 1.12671(8) 0.63228(9) 0.12264(8) 0.0201(3) Uani d . 1 1
H H28A 1.1702 0.6042 0.1480 0.024 Uiso calc R 1 1
C C29 1.13376(8) 0.71018(9) 0.09060(8) 0.0186(3) Uani d . 1 1
H H29A 1.1823 0.7357 0.0941 0.022 Uiso calc R 1 1
C C30 1.06967(7) 0.75080(8) 0.05334(8) 0.0163(3) Uani d . 1 1
H H30A 1.0758 0.8037 0.0312 0.020 Uiso calc R 1 1
C C31 0.94239(7) 0.82836(8) -0.06068(7) 0.0135(2) Uani d . 1 1
C C32 0.95366(7) 0.79298(8) -0.13195(8) 0.0159(3) Uani d . 1 1
H H32A 0.9483 0.7348 -0.1381 0.019 Uiso calc R 1 1
C C33 0.97242(7) 0.83945(9) -0.19412(7) 0.0170(3) Uani d . 1 1
H H33A 0.9794 0.8126 -0.2413 0.020 Uiso calc R 1 1
C C34 0.98100(7) 0.92435(9) -0.18763(8) 0.0179(3) Uani d . 1 1
H H34A 0.9929 0.9564 -0.2302 0.022 Uiso calc R 1 1
C C35 0.97190(8) 0.96169(9) -0.11763(8) 0.0189(3) Uani d . 1 1
H H35A 0.9786 1.0197 -0.1117 0.023 Uiso calc R 1 1
C C36 0.95301(7) 0.91444(8) -0.05604(7) 0.0161(3) Uani d . 1 1
H H36A 0.9470 0.9416 -0.0088 0.019 Uiso calc R 1 1
B B2 0.56950(8) 0.36867(9) 0.27014(8) 0.0139(3) Uani d . 1 1
C C37 0.49422(7) 0.35924(8) 0.31507(8) 0.0165(3) Uani d . 1 1
C C38 0.49765(8) 0.31050(9) 0.38226(8) 0.0215(3) Uani d . 1 1
H H38A 0.5429 0.2803 0.3990 0.026 Uiso calc R 1 1
C C39 0.43758(9) 0.30464(10) 0.42539(9) 0.0284(3) Uani d . 1 1
H H39A 0.4426 0.2718 0.4711 0.034 Uiso calc R 1 1
C C40 0.37027(9) 0.34683(10) 0.40166(10) 0.0325(4) Uani d . 1 1
H H40A 0.3297 0.3449 0.4319 0.039 Uiso calc R 1 1
C C41 0.36309(9) 0.39164(10) 0.33346(11) 0.0300(4) Uani d . 1 1
H H41A 0.3165 0.4188 0.3154 0.036 Uiso calc R 1 1
C C42 0.42396(8) 0.39720(9) 0.29082(9) 0.0213(3) Uani d . 1 1
H H42A 0.4175 0.4278 0.2437 0.026 Uiso calc R 1 1
C C43 0.55692(7) 0.44382(8) 0.20609(7) 0.0147(3) Uani d . 1 1
C C44 0.53044(7) 0.52126(8) 0.22770(8) 0.0168(3) Uani d . 1 1
H H44A 0.5221 0.5290 0.2800 0.020 Uiso calc R 1 1
C C45 0.51585(7) 0.58709(9) 0.17622(8) 0.0188(3) Uani d . 1 1
H H45A 0.4956 0.6374 0.1929 0.023 Uiso calc R 1 1
C C46 0.53105(8) 0.57886(9) 0.10041(8) 0.0194(3) Uani d . 1 1
H H46A 0.5213 0.6233 0.0646 0.023 Uiso calc R 1 1
C C47 0.56067(7) 0.50486(9) 0.07758(8) 0.0185(3) Uani d . 1 1
H H47A 0.5731 0.4993 0.0264 0.022 Uiso calc R 1 1
C C48 0.57231(7) 0.43850(9) 0.12931(7) 0.0159(3) Uani d . 1 1
H H48A 0.5913 0.3880 0.1118 0.019 Uiso calc R 1 1
C C49 0.58100(7) 0.27853(8) 0.22960(7) 0.0149(3) Uani d . 1 1
C C50 0.52557(8) 0.25007(9) 0.16949(8) 0.0182(3) Uani d . 1 1
H H50A 0.4836 0.2849 0.1520 0.022 Uiso calc R 1 1
C C51 0.52972(8) 0.17294(9) 0.13454(8) 0.0216(3) Uani d . 1 1
H H51A 0.4911 0.1564 0.0941 0.026 Uiso calc R 1 1
C C52 0.59017(9) 0.12011(9) 0.15866(8) 0.0229(3) Uani d . 1 1
H H52A 0.5938 0.0680 0.1342 0.027 Uiso calc R 1 1
C C53 0.64505(9) 0.14484(9) 0.21901(9) 0.0222(3) Uani d . 1 1
H H53A 0.6860 0.1089 0.2371 0.027 Uiso calc R 1 1
C C54 0.64020(8) 0.22249(9) 0.25323(8) 0.0182(3) Uani d . 1 1
H H54A 0.6786 0.2381 0.2943 0.022 Uiso calc R 1 1
C C55 0.64417(7) 0.39616(8) 0.33197(7) 0.0149(3) Uani d . 1 1
C C56 0.71816(7) 0.38922(8) 0.31254(8) 0.0166(3) Uani d . 1 1
H H56A 0.7243 0.3689 0.2625 0.020 Uiso calc R 1 1
C C57 0.78282(8) 0.41093(8) 0.36350(8) 0.0183(3) Uani d . 1 1
H H57A 0.8318 0.4035 0.3485 0.022 Uiso calc R 1 1
C C58 0.77572(8) 0.44333(8) 0.43604(8) 0.0193(3) Uani d . 1 1
H H58A 0.8196 0.4572 0.4715 0.023 Uiso calc R 1 1
C C59 0.70356(8) 0.45515(9) 0.45582(8) 0.0205(3) Uani d . 1 1
H H59A 0.6977 0.4794 0.5044 0.025 Uiso calc R 1 1
C C60 0.63950(8) 0.43173(9) 0.40482(8) 0.0186(3) Uani d . 1 1
H H60A 0.5907 0.4402 0.4200 0.022 Uiso calc R 1 1

loop_
_atom_site_aniso_label
_atom_site_aniso_U_11
_atom_site_aniso_U_22
_atom_site_aniso_U_33
_atom_site_aniso_U_12
_atom_site_aniso_U_13
_atom_site_aniso_U_23
N1 0.0156(5) 0.0144(5) 0.0166(5) -0.0024(4) 0.0024(4) -0.0029(4)
N2 0.0192(6) 0.0131(5) 0.0168(5) -0.0002(4) 0.0038(4) -0.0011(4)
N3 0.0128(5) 0.0127(5) 0.0204(5) 0.0001(4) 0.0036(4) -0.0029(4)
N4 0.0144(5) 0.0099(5) 0.0154(5) 0.0000(4) 0.0009(4) -0.0007(4)
C1 0.0141(6) 0.0144(6) 0.0135(6) -0.0014(5) 0.0061(5) -0.0028(5)
C2 0.0220(7) 0.0228(7) 0.0161(6) 0.0030(6) 0.0009(5) -0.0023(5)
C3 0.0171(7) 0.0188(7) 0.0290(7) -0.0066(5) 0.0041(5) -0.0073(6)
C4 0.0253(7) 0.0116(6) 0.0272(7) 0.0014(5) 0.0072(6) -0.0014(5)
C5 0.0255(7) 0.0260(8) 0.0170(6) 0.0066(6) 0.0004(5) -0.0008(6)
C6 0.0135(6) 0.0182(7) 0.0318(7) -0.0025(5) 0.0064(5) -0.0047(6)
C7 0.0167(6) 0.0138(6) 0.0163(6) 0.0020(5) 0.0022(5) -0.0027(5)
C8 0.0157(6) 0.0135(6) 0.0164(6) -0.0003(5) 0.0013(5) -0.0022(5)
C9 0.0156(6) 0.0137(6) 0.0141(6) -0.0016(5) 0.0007(5) -0.0031(5)
C10 0.0192(6) 0.0125(6) 0.0232(7) -0.0039(5) 0.0029(5) 0.0014(5)
C11 0.0170(6) 0.0158(7) 0.0222(6) 0.0030(5) 0.0034(5) -0.0036(5)
C12 0.0219(7) 0.0166(6) 0.0137(6) 0.0016(5) 0.0001(5) 0.0013(5)
B1 0.0133(6) 0.0110(7) 0.0149(6) -0.0004(5) 0.0025(5) 0.0008(5)
C13 0.0177(6) 0.0116(6) 0.0125(5) -0.0011(5) 0.0028(5) 0.0028(5)
C14 0.0229(7) 0.0159(7) 0.0219(7) -0.0038(5) 0.0090(5) -0.0007(5)
C15 0.0356(8) 0.0172(7) 0.0172(6) -0.0076(6) 0.0078(6) -0.0038(5)
C16 0.0268(7) 0.0189(7) 0.0188(6) -0.0087(6) -0.0045(5) 0.0033(5)
C17 0.0156(6) 0.0201(7) 0.0266(7) -0.0008(5) -0.0004(5) 0.0035(6)
C18 0.0191(6) 0.0141(6) 0.0183(6) 0.0003(5) 0.0023(5) 0.0005(5)
C19 0.0147(6) 0.0104(6) 0.0147(6) -0.0025(5) 0.0039(5) 0.0018(5)
C20 0.0151(6) 0.0140(6) 0.0149(6) -0.0019(5) 0.0008(5) 0.0010(5)
C21 0.0160(6) 0.0144(6) 0.0215(6) 0.0000(5) 0.0055(5) -0.0001(5)
C22 0.0212(7) 0.0174(7) 0.0166(6) -0.0047(5) 0.0074(5) -0.0031(5)
C23 0.0201(6) 0.0197(7) 0.0137(6) -0.0053(5) 0.0023(5) 0.0018(5)
C24 0.0171(6) 0.0135(6) 0.0165(6) -0.0019(5) 0.0025(5) 0.0037(5)
C25 0.0170(6) 0.0122(6) 0.0147(6) 0.0016(5) 0.0044(5) -0.0003(5)
C26 0.0182(6) 0.0153(7) 0.0242(7) -0.0001(5) 0.0067(5) 0.0036(5)
C27 0.0240(7) 0.0147(7) 0.0259(7) 0.0033(5) 0.0076(6) 0.0062(5)
C28 0.0190(7) 0.0210(7) 0.0204(6) 0.0071(5) 0.0030(5) 0.0026(5)
C29 0.0149(6) 0.0201(7) 0.0210(6) 0.0004(5) 0.0030(5) -0.0014(5)
C30 0.0181(6) 0.0132(6) 0.0182(6) 0.0007(5) 0.0047(5) 0.0011(5)
C31 0.0105(6) 0.0146(6) 0.0150(6) -0.0004(5) 0.0001(4) 0.0018(5)
C32 0.0154(6) 0.0128(6) 0.0197(6) 0.0012(5) 0.0029(5) 0.0002(5)
C33 0.0156(6) 0.0215(7) 0.0145(6) 0.0011(5) 0.0035(5) -0.0012(5)
C34 0.0170(6) 0.0210(7) 0.0158(6) -0.0037(5) 0.0021(5) 0.0036(5)
C35 0.0217(7) 0.0153(6) 0.0191(6) -0.0062(5) 0.0012(5) 0.0004(5)
C36 0.0180(6) 0.0168(7) 0.0133(6) -0.0028(5) 0.0018(5) -0.0019(5)
B2 0.0127(6) 0.0133(7) 0.0158(6) -0.0006(5) 0.0024(5) -0.0026(5)
C37 0.0156(6) 0.0146(6) 0.0197(6) -0.0054(5) 0.0041(5) -0.0061(5)
C38 0.0211(7) 0.0232(7) 0.0204(7) -0.0070(6) 0.0041(5) -0.0033(6)
C39 0.0372(9) 0.0284(8) 0.0218(7) -0.0173(7) 0.0122(6) -0.0069(6)
C40 0.0298(8) 0.0272(8) 0.0463(10) -0.0156(7) 0.0254(7) -0.0185(7)
C41 0.0180(7) 0.0207(8) 0.0538(10) -0.0053(6) 0.0144(7) -0.0102(7)
C42 0.0165(6) 0.0156(7) 0.0324(8) -0.0035(5) 0.0061(6) -0.0049(6)
C43 0.0099(6) 0.0146(6) 0.0193(6) -0.0020(5) 0.0011(5) -0.0014(5)
C44 0.0148(6) 0.0166(7) 0.0193(6) -0.0011(5) 0.0033(5) -0.0036(5)
C45 0.0137(6) 0.0151(6) 0.0271(7) 0.0023(5) 0.0004(5) -0.0022(5)
C46 0.0166(6) 0.0180(7) 0.0218(6) 0.0029(5) -0.0036(5) 0.0024(5)
C47 0.0157(6) 0.0225(7) 0.0164(6) 0.0011(5) -0.0012(5) -0.0011(5)
C48 0.0125(6) 0.0164(6) 0.0183(6) 0.0002(5) 0.0000(5) -0.0035(5)
C49 0.0164(6) 0.0130(6) 0.0163(6) -0.0028(5) 0.0053(5) 0.0002(5)
C50 0.0183(6) 0.0163(6) 0.0198(6) -0.0027(5) 0.0024(5) -0.0004(5)
C51 0.0275(7) 0.0182(7) 0.0196(6) -0.0084(6) 0.0048(5) -0.0030(5)
C52 0.0335(8) 0.0132(6) 0.0244(7) -0.0037(6) 0.0129(6) -0.0027(6)
C53 0.0261(7) 0.0143(7) 0.0274(7) 0.0027(6) 0.0081(6) 0.0034(6)
C54 0.0201(7) 0.0157(6) 0.0193(6) -0.0004(5) 0.0042(5) 0.0026(5)
C55 0.0158(6) 0.0112(6) 0.0173(6) -0.0007(5) 0.0014(5) 0.0006(5)
C56 0.0174(6) 0.0142(6) 0.0181(6) -0.0008(5) 0.0024(5) -0.0003(5)
C57 0.0142(6) 0.0145(6) 0.0258(7) 0.0001(5) 0.0009(5) 0.0023(5)
C58 0.0212(7) 0.0130(6) 0.0210(6) -0.0028(5) -0.0057(5) 0.0033(5)
C59 0.0267(7) 0.0171(7) 0.0171(6) -0.0036(6) 0.0015(5) -0.0026(5)
C60 0.0187(6) 0.0168(7) 0.0205(6) -0.0019(5) 0.0033(5) -0.0015(5)

loop_
_atom_type_symbol
_atom_type_description
_atom_type_scat_dispersion_real
_atom_type_scat_dispersion_imag
_atom_type_scat_source
C C 0.0033 0.0016 'International Tables Vol C Tables 4.2.6.8 and 6.1.1.4'
H H 0.0000 0.0000 'International Tables Vol C Tables 4.2.6.8 and 6.1.1.4'
B B 0.0013 0.0007 'International Tables Vol C Tables 4.2.6.8 and 6.1.1.4'
N N 0.0061 0.0033 'International Tables Vol C Tables 4.2.6.8 and 6.1.1.4'

loop_
_geom_angle_atom_site_label_1
_geom_angle_atom_site_label_2
_geom_angle_atom_site_label_3
_geom_angle
C1 N1 C2 122.05(11)
C1 N1 C3 122.97(11)
C2 N1 C3 114.96(11)
C1 N2 C5 121.54(11)
C1 N2 C4 123.64(11)
C5 N2 C4 114.80(11)
C1 N3 C6 120.28(11)
C1 N3 C7 122.04(11)
C6 N3 C7 117.52(11)
C10 N4 C12 110.16(10)
C10 N4 C11 108.57(10)
C12 N4 C11 107.94(10)
C10 N4 C9 110.79(10)
C12 N4 C9 110.83(10)
C11 N4 C9 108.45(10)
N2 C1 N1 121.12(12)
N2 C1 N3 118.60(11)
N1 C1 N3 120.28(12)
N1 C2 H2A 109.5
N1 C2 H2B 109.5
H2A C2 H2B 109.5
N1 C2 H2C 109.5
H2A C2 H2C 109.5
H2B C2 H2C 109.5
N1 C3 H3A 109.5
N1 C3 H3B 109.5
H3A C3 H3B 109.5
N1 C3 H3C 109.5
H3A C3 H3C 109.5
H3B C3 H3C 109.5
N2 C4 H4A 109.5
N2 C4 H4B 109.5
H4A C4 H4B 109.5
N2 C4 H4C 109.5
H4A C4 H4C 109.5
H4B C4 H4C 109.5
N2 C5 H5A 109.5
N2 C5 H5B 109.5
H5A C5 H5B 109.5
N2 C5 H5C 109.5
H5A C5 H5C 109.5
H5B C5 H5C 109.5
N3 C6 H6A 109.5
N3 C6 H6B 109.5
H6A C6 H6B 109.5
N3 C6 H6C 109.5
H6A C6 H6C 109.5
H6B C6 H6C 109.5
N3 C7 C8 112.02(10)
N3 C7 H7A 109.2
C8 C7 H7A 109.2
N3 C7 H7B 109.2
C8 C7 H7B 109.2
H7A C7 H7B 107.9
C9 C8 C7 108.24(10)
C9 C8 H8A 110.1
C7 C8 H8A 110.1
C9 C8 H8B 110.1
C7 C8 H8B 110.1
H8A C8 H8B 108.4
N4 C9 C8 115.25(10)
N4 C9 H9A 108.5
C8 C9 H9A 108.5
N4 C9 H9B 108.5
C8 C9 H9B 108.5
H9A C9 H9B 107.5
N4 C10 H10A 109.5
N4 C10 H10B 109.5
H10A C10 H10B 109.5
N4 C10 H10C 109.5
H10A C10 H10C 109.5
H10B C10 H10C 109.5
N4 C11 H11A 109.5
N4 C11 H11B 109.5
H11A C11 H11B 109.5
N4 C11 H11C 109.5
H11A C11 H11C 109.5
H11B C11 H11C 109.5
N4 C12 H12A 109.5
N4 C12 H12B 109.5
H12A C12 H12B 109.5
N4 C12 H12C 109.5
H12A C12 H12C 109.5
H12B C12 H12C 109.5
C25 B1 C19 108.02(10)
C25 B1 C31 108.60(10)
C19 B1 C31 109.35(10)
C25 B1 C13 110.74(10)
C19 B1 C13 111.30(10)
C31 B1 C13 108.78(10)
C18 C13 C14 114.15(12)
C18 C13 B1 123.89(12)
C14 C13 B1 121.89(11)
C15 C14 C13 123.02(13)
C15 C14 H14A 118.5
C13 C14 H14A 118.5
C16 C15 C14 120.59(13)
C16 C15 H15A 119.7
C14 C15 H15A 119.7
C17 C16 C15 118.31(13)
C17 C16 H16A 120.8
C15 C16 H16A 120.8
C16 C17 C18 120.38(13)
C16 C17 H17A 119.8
C18 C17 H17A 119.8
C17 C18 C13 123.41(13)
C17 C18 H18A 118.3
C13 C18 H18A 118.3
C24 C19 C20 114.76(12)
C24 C19 B1 123.37(11)
C20 C19 B1 121.83(11)
C21 C20 C19 123.05(12)
C21 C20 H20A 118.5
C19 C20 H20A 118.5
C20 C21 C22 120.20(13)
C20 C21 H21A 119.9
C22 C21 H21A 119.9
C23 C22 C21 118.81(12)
C23 C22 H22A 120.6
C21 C22 H22A 120.6
C22 C23 C24 120.35(12)
C22 C23 H23A 119.8
C24 C23 H23A 119.8
C23 C24 C19 122.82(12)
C23 C24 H24A 118.6
C19 C24 H24A 118.6
C30 C25 C26 115.54(12)
C30 C25 B1 121.04(11)
C26 C25 B1 123.01(12)
C27 C26 C25 122.68(13)
C27 C26 H26A 118.7
C25 C26 H26A 118.7
C28 C27 C26 119.96(13)
C28 C27 H27A 120.0
C26 C27 H27A 120.0
C27 C28 C29 119.18(13)
C27 C28 H28A 120.4
C29 C28 H28A 120.4
C28 C29 C30 119.99(13)
C28 C29 H29A 120.0
C30 C29 H29A 120.0
C29 C30 C25 122.63(13)
C29 C30 H30A 118.7
C25 C30 H30A 118.7
C32 C31 C36 114.81(12)
C32 C31 B1 121.74(11)
C36 C31 B1 123.41(11)
C33 C32 C31 122.91(13)
C33 C32 H32A 118.5
C31 C32 H32A 118.5
C34 C33 C32 120.45(12)
C34 C33 H33A 119.8
C32 C33 H33A 119.8
C33 C34 C35 118.55(12)
C33 C34 H34A 120.7
C35 C34 H34A 120.7
C34 C35 C36 120.34(13)
C34 C35 H35A 119.8
C36 C35 H35A 119.8
C35 C36 C31 122.92(12)
C35 C36 H36A 118.5
C31 C36 H36A 118.5
C43 B2 C49 112.26(10)
C43 B2 C55 105.27(10)
C49 B2 C55 112.44(10)
C43 B2 C37 110.33(11)
C49 B2 C37 106.20(10)
C55 B2 C37 110.42(10)
C42 C37 C38 115.43(13)
C42 C37 B2 124.38(12)
C38 C37 B2 120.19(12)
C39 C38 C37 122.67(14)
C39 C38 H38A 118.7
C37 C38 H38A 118.7
C40 C39 C38 120.02(15)
C40 C39 H39A 120.0
C38 C39 H39A 120.0
C41 C40 C39 119.05(14)
C41 C40 H40A 120.5
C39 C40 H40A 120.5
C40 C41 C42 120.28(15)
C40 C41 H41A 119.9
C42 C41 H41A 119.9
C41 C42 C37 122.35(15)
C41 C42 H42A 118.8
C37 C42 H42A 118.8
C48 C43 C44 115.20(12)
C48 C43 B2 125.02(12)
C44 C43 B2 119.76(11)
C45 C44 C43 123.25(12)
C45 C44 H44A 118.4
C43 C44 H44A 118.4
C46 C45 C44 119.58(13)
C46 C45 H45A 120.2
C44 C45 H45A 120.2
C47 C46 C45 119.10(13)
C47 C46 H46A 120.5
C45 C46 H46A 120.5
C46 C47 C48 120.43(13)
C46 C47 H47A 119.8
C48 C47 H47A 119.8
C47 C48 C43 122.32(13)
C47 C48 H48A 118.8
C43 C48 H48A 118.8
C54 C49 C50 115.02(12)
C54 C49 B2 125.40(11)
C50 C49 B2 119.43(12)
C51 C50 C49 122.77(13)
C51 C50 H50A 118.6
C49 C50 H50A 118.6
C52 C51 C50 120.28(13)
C52 C51 H51A 119.9
C50 C51 H51A 119.9
C53 C52 C51 118.84(13)
C53 C52 H52A 120.6
C51 C52 H52A 120.6
C52 C53 C54 120.16(13)
C52 C53 H53A 119.9
C54 C53 H53A 119.9
C53 C54 C49 122.90(13)
C53 C54 H54A 118.6
C49 C54 H54A 118.6
C60 C55 C56 115.11(12)
C60 C55 B2 123.72(12)
C56 C55 B2 121.08(11)
C57 C56 C55 122.83(13)
C57 C56 H56A 118.6
C55 C56 H56A 118.6
C58 C57 C56 120.06(13)
C58 C57 H57A 120.0
C56 C57 H57A 120.0
C59 C58 C57 118.84(12)
C59 C58 H58A 120.6
C57 C58 H58A 120.6
C58 C59 C60 120.40(13)
C58 C59 H59A 119.8
C60 C59 H59A 119.8
C59 C60 C55 122.62(13)
C59 C60 H60A 118.7
C55 C60 H60A 118.7

loop_
_geom_bond_atom_site_label_1
_geom_bond_atom_site_label_2
_geom_bond_distance
N1 C1 1.3390(16)
N1 C2 1.4655(17)
N1 C3 1.4671(17)
N2 C1 1.3388(17)
N2 C5 1.4638(17)
N2 C4 1.4648(17)
N3 C1 1.3540(17)
N3 C6 1.4630(16)
N3 C7 1.4697(17)
N4 C10 1.4983(17)
N4 C12 1.5006(16)
N4 C11 1.5027(16)
N4 C9 1.5171(16)
C2 H2A 0.9800
C2 H2B 0.9800
C2 H2C 0.9800
C3 H3A 0.9800
C3 H3B 0.9800
C3 H3C 0.9800
C4 H4A 0.9800
C4 H4B 0.9800
C4 H4C 0.9800
C5 H5A 0.9800
C5 H5B 0.9800
C5 H5C 0.9800
C6 H6A 0.9800
C6 H6B 0.9800
C6 H6C 0.9800
C7 C8 1.5389(17)
C7 H7A 0.9900
C7 H7B 0.9900
C8 C9 1.5254(18)
C8 H8A 0.9900
C8 H8B 0.9900
C9 H9A 0.9900
C9 H9B 0.9900
C10 H10A 0.9800
C10 H10B 0.9800
C10 H10C 0.9800
C11 H11A 0.9800
C11 H11B 0.9800
C11 H11C 0.9800
C12 H12A 0.9800
C12 H12B 0.9800
C12 H12C 0.9800
B1 C25 1.6427(19)
B1 C19 1.6451(19)
B1 C31 1.6584(19)
B1 C13 1.6600(19)
C13 C18 1.4034(18)
C13 C14 1.4116(19)
C14 C15 1.391(2)
C14 H14A 0.9500
C15 C16 1.390(2)
C15 H15A 0.9500
C16 C17 1.382(2)
C16 H16A 0.9500
C17 C18 1.3955(19)
C17 H17A 0.9500
C18 H18A 0.9500
C19 C24 1.4060(17)
C19 C20 1.4089(18)
C20 C21 1.3895(19)
C20 H20A 0.9500
C21 C22 1.3904(19)
C21 H21A 0.9500
C22 C23 1.382(2)
C22 H22A 0.9500
C23 C24 1.3971(19)
C23 H23A 0.9500
C24 H24A 0.9500
C25 C30 1.4029(18)
C25 C26 1.4029(18)
C26 C27 1.3942(19)
C26 H26A 0.9500
C27 C28 1.387(2)
C27 H27A 0.9500
C28 C29 1.390(2)
C28 H28A 0.9500
C29 C30 1.3928(19)
C29 H29A 0.9500
C30 H30A 0.9500
C31 C32 1.4039(18)
C31 C36 1.4051(18)
C32 C33 1.3941(19)
C32 H32A 0.9500
C33 C34 1.384(2)
C33 H33A 0.9500
C34 C35 1.3875(19)
C34 H34A 0.9500
C35 C36 1.3937(19)
C35 H35A 0.9500
C36 H36A 0.9500
B2 C43 1.642(2)
B2 C49 1.6438(19)
B2 C55 1.6470(19)
B2 C37 1.6471(19)
C37 C42 1.4015(19)
C37 C38 1.403(2)
C38 C39 1.390(2)
C38 H38A 0.9500
C39 C40 1.388(3)
C39 H39A 0.9500
C40 C41 1.380(3)
C40 H40A 0.9500
C41 C42 1.397(2)
C41 H41A 0.9500
C42 H42A 0.9500
C43 C48 1.4017(18)
C43 C44 1.4067(18)
C44 C45 1.3911(19)
C44 H44A 0.9500
C45 C46 1.388(2)
C45 H45A 0.9500
C46 C47 1.387(2)
C46 H46A 0.9500
C47 C48 1.3963(19)
C47 H47A 0.9500
C48 H48A 0.9500
C49 C54 1.4051(19)
C49 C50 1.4088(18)
C50 C51 1.393(2)
C50 H50A 0.9500
C51 C52 1.390(2)
C51 H51A 0.9500
C52 C53 1.387(2)
C52 H52A 0.9500
C53 C54 1.397(2)
C53 H53A 0.9500
C54 H54A 0.9500
C55 C60 1.4034(18)
C55 C56 1.4063(18)
C56 C57 1.3935(18)
C56 H56A 0.9500
C57 C58 1.387(2)
C57 H57A 0.9500
C58 C59 1.386(2)
C58 H58A 0.9500
C59 C60 1.3933(19)
C59 H59A 0.9500
C60 H60A 0.9500

loop_
_geom_hbond_atom_site_label_D
_geom_hbond_atom_site_label_H
_geom_hbond_atom_site_label_A
_geom_hbond_site_symmetry_A
_geom_hbond_distance_DH
_geom_hbond_distance_HA
_geom_hbond_distance_DA
_geom_hbond_angle_DHA
C3 H3C Cg7 . 0.98 2.62 3.3783(16) 134
C7 H7B Cg1 . 0.99 2.80 3.7805(14) 169
C9 H9B Cg6 . 0.99 2.52 3.4075(14) 149
C11 H11C Cg5 2_655 0.98 2.62 3.4852(15) 147
C12 H12A Cg4 . 0.98 2.59 3.4044(15) 141
C12 H12B Cg8 4_576 0.98 2.69 3.5990(15) 155

loop_
_geom_torsion_atom_site_label_1
_geom_torsion_atom_site_label_2
_geom_torsion_atom_site_label_3
_geom_torsion_atom_site_label_4
_geom_torsion
C5 N2 C1 N1 -150.00(13)
C4 N2 C1 N1 31.57(19)
C5 N2 C1 N3 29.97(18)
C4 N2 C1 N3 -148.46(12)
C2 N1 C1 N2 -150.60(12)
C3 N1 C1 N2 27.44(19)
C2 N1 C1 N3 29.43(18)
C3 N1 C1 N3 -152.53(12)
C6 N3 C1 N2 44.91(17)
C7 N3 C1 N2 -139.78(12)
C6 N3 C1 N1 -135.12(13)
C7 N3 C1 N1 40.19(18)
C1 N3 C7 C8 122.96(13)
C6 N3 C7 C8 -61.61(15)
N3 C7 C8 C9 -160.81(11)
C10 N4 C9 C8 71.23(14)
C12 N4 C9 C8 -51.38(14)
C11 N4 C9 C8 -169.70(11)
C7 C8 C9 N4 -170.40(10)
C25 B1 C13 C18 137.19(12)
C19 B1 C13 C18 17.01(17)
C31 B1 C13 C18 -103.53(14)
C25 B1 C13 C14 -46.18(16)
C19 B1 C13 C14 -166.35(11)
C31 B1 C13 C14 73.10(15)
C18 C13 C14 C15 4.09(19)
B1 C13 C14 C15 -172.85(12)
C13 C14 C15 C16 -1.8(2)
C14 C15 C16 C17 -1.4(2)
C15 C16 C17 C18 2.0(2)
C16 C17 C18 C13 0.5(2)
C14 C13 C18 C17 -3.47(19)
B1 C13 C18 C17 173.40(12)
C25 B1 C19 C24 -3.37(16)
C31 B1 C19 C24 -121.39(13)
C13 B1 C19 C24 118.40(13)
C25 B1 C19 C20 174.10(11)
C31 B1 C19 C20 56.08(15)
C13 B1 C19 C20 -64.13(15)
C24 C19 C20 C21 0.12(19)
B1 C19 C20 C21 -177.55(12)
C19 C20 C21 C22 -1.0(2)
C20 C21 C22 C23 1.0(2)
C21 C22 C23 C24 -0.2(2)
C22 C23 C24 C19 -0.8(2)
C20 C19 C24 C23 0.77(19)
B1 C19 C24 C23 178.40(12)
C19 B1 C25 C30 -79.63(14)
C31 B1 C25 C30 38.87(16)
C13 B1 C25 C30 158.26(11)
C19 B1 C25 C26 92.75(14)
C31 B1 C25 C26 -148.75(12)
C13 B1 C25 C26 -29.36(17)
C30 C25 C26 C27 -0.1(2)
B1 C25 C26 C27 -172.88(13)
C25 C26 C27 C28 0.8(2)
C26 C27 C28 C29 -0.6(2)
C27 C28 C29 C30 -0.1(2)
C28 C29 C30 C25 0.8(2)
C26 C25 C30 C29 -0.66(19)
B1 C25 C30 C29 172.25(12)
C25 B1 C31 C32 70.22(14)
C19 B1 C31 C32 -172.13(11)
C13 B1 C31 C32 -50.39(15)
C25 B1 C31 C36 -107.56(13)
C19 B1 C31 C36 10.09(16)
C13 B1 C31 C36 131.83(12)
C36 C31 C32 C33 -1.25(18)
B1 C31 C32 C33 -179.20(12)
C31 C32 C33 C34 0.1(2)
C32 C33 C34 C35 1.2(2)
C33 C34 C35 C36 -1.3(2)
C34 C35 C36 C31 0.1(2)
C32 C31 C36 C35 1.12(19)
B1 C31 C36 C35 179.04(12)
C43 B2 C37 C42 12.69(17)
C49 B2 C37 C42 -109.20(14)
C55 B2 C37 C42 128.64(13)
C43 B2 C37 C38 -167.47(12)
C49 B2 C37 C38 70.64(15)
C55 B2 C37 C38 -51.52(16)
C42 C37 C38 C39 -4.5(2)
B2 C37 C38 C39 175.68(13)
C37 C38 C39 C40 1.2(2)
C38 C39 C40 C41 2.5(2)
C39 C40 C41 C42 -2.7(2)
C40 C41 C42 C37 -0.8(2)
C38 C37 C42 C41 4.2(2)
B2 C37 C42 C41 -175.91(13)
C49 B2 C43 C48 -14.96(17)
C55 B2 C43 C48 107.68(13)
C37 B2 C43 C48 -133.20(12)
C49 B2 C43 C44 166.63(11)
C55 B2 C43 C44 -70.74(14)
C37 B2 C43 C44 48.39(15)
C48 C43 C44 C45 3.72(19)
B2 C43 C44 C45 -177.71(12)
C43 C44 C45 C46 -3.1(2)
C44 C45 C46 C47 -0.1(2)
C45 C46 C47 C48 2.4(2)
C46 C47 C48 C43 -1.7(2)
C44 C43 C48 C47 -1.27(18)
B2 C43 C48 C47 -179.75(12)
C43 B2 C49 C54 129.63(13)
C55 B2 C49 C54 11.14(18)
C37 B2 C49 C54 -109.72(14)
C43 B2 C49 C50 -55.04(15)
C55 B2 C49 C50 -173.52(11)
C37 B2 C49 C50 65.62(15)
C54 C49 C50 C51 -1.45(19)
B2 C49 C50 C51 -177.25(12)
C49 C50 C51 C52 0.2(2)
C50 C51 C52 C53 1.4(2)
C51 C52 C53 C54 -1.6(2)
C52 C53 C54 C49 0.3(2)
C50 C49 C54 C53 1.20(19)
B2 C49 C54 C53 176.72(13)
C43 B2 C55 C60 100.23(14)
C49 B2 C55 C60 -137.25(13)
C37 B2 C55 C60 -18.83(17)
C43 B2 C55 C56 -76.22(15)
C49 B2 C55 C56 46.29(16)
C37 B2 C55 C56 164.71(12)
C60 C55 C56 C57 4.0(2)
B2 C55 C56 C57 -179.26(12)
C55 C56 C57 C58 -2.1(2)
C56 C57 C58 C59 -1.4(2)
C57 C58 C59 C60 2.6(2)
C58 C59 C60 C55 -0.4(2)
C56 C55 C60 C59 -2.8(2)
B2 C55 C60 C59 -179.40(13)

loop_
_cod_related_entry_id
_cod_related_entry_database
_cod_related_entry_code
1 ChemSpider 30658330
